data_7212876
loop_
_publ_author_name
'Mouchaham, Georges'
'Roques, Nans'
'Kaiba, Abdellah'
'Guionneau, Philippe'
'Sutter, Jean-Pascal'

_publ_section_title
;
 Tubular crystals growth for a nanoporous hydrogen-bonded metal--organic
 framework
;
_journal_issue 11
_journal_name_full CrystEngComm
_journal_page_first 3496
_journal_paper_doi 10.1039/c0ce00256a
_journal_volume 12
_journal_year 2010
_chemical_formula_sum 'C16 H13.5 N4 O8.75 Zr0.5'
_chemical_formula_weight 447.42
_chemical_name_systematic
;
?
;
_space_group_IT_number 30
_symmetry_cell_setting orthorhombic
_symmetry_space_group_name_Hall 'P 2 -2bc'
_symmetry_space_group_name_H-M 'P n c 2'
_atom_sites_solution_hydrogens geom
_atom_sites_solution_primary direct
_atom_sites_solution_secondary difmap
_audit_creation_method SHELXL-97
_cell_angle_alpha 90.00
_cell_angle_beta 90.00
_cell_angle_gamma 90.00
_cell_formula_units_Z 4
_cell_length_a 11.0239(10)
_cell_length_b 17.0540(10)
_cell_length_c 9.7540(10)
_cell_measurement_reflns_used 18135
_cell_measurement_temperature 250(2)
_cell_measurement_theta_max 27.48
_cell_measurement_theta_min 0.41
_cell_volume 1833.8(3)
_computing_cell_refinement 'HKL Scalepack (Otwinowski & Minor 1997)'
_computing_data_collection 'KappaCCD Server Software (Nonius, 1997)'
_computing_data_reduction 'HKL Denzo and Scalepack (Otwinowski & Minor 1997)'
_computing_molecular_graphics 'ORTEP-3 (Farrugia, 1997) and Mercury (CCDC)'
_computing_publication_material 'shelxl-97 (Sheldrick, 1997)'
_computing_structure_refinement 'SHELXL-97 (Sheldrick, 1997)'
_computing_structure_solution 'Shelxs-97 (Sheldrick, 1990)'
_diffrn_ambient_temperature 250(2)
_diffrn_detector_area_resol_mean 9
_diffrn_measured_fraction_theta_full 0.995
_diffrn_measured_fraction_theta_max 0.995
_diffrn_measurement_device '95mm CCD camera on \k-goniostat'
_diffrn_measurement_device_type KappaCCD
_diffrn_measurement_method CCD
_diffrn_radiation_monochromator 'horizonally mounted graphite crystal'
_diffrn_radiation_source 'fine-focus sealed tube'
_diffrn_radiation_type MoK\a
_diffrn_radiation_wavelength 0.71073
_diffrn_reflns_av_R_equivalents 0.0513
_diffrn_reflns_av_sigmaI/netI 0.0473
_diffrn_reflns_limit_h_max 14
_diffrn_reflns_limit_h_min -14
_diffrn_reflns_limit_k_max 22
_diffrn_reflns_limit_k_min -22
_diffrn_reflns_limit_l_max 12
_diffrn_reflns_limit_l_min -12
_diffrn_reflns_number 14865
_diffrn_reflns_theta_full 27.45
_diffrn_reflns_theta_max 27.45
_diffrn_reflns_theta_min 3.67
_exptl_absorpt_coefficient_mu 0.390
_exptl_absorpt_correction_T_max 0.9807
_exptl_absorpt_correction_T_min 0.9620
_exptl_absorpt_correction_type empirical
_exptl_absorpt_process_details scalepack
_exptl_crystal_colour colorless
_exptl_crystal_density_diffrn 1.621
_exptl_crystal_density_method 'not measured'
_exptl_crystal_description prism
_exptl_crystal_F_000 910
_exptl_crystal_size_max 0.10
_exptl_crystal_size_mid 0.05
_exptl_crystal_size_min 0.05
_refine_diff_density_max 0.317
_refine_diff_density_min -0.393
_refine_diff_density_rms 0.058
_refine_ls_abs_structure_details 'Flack H D (1983), Acta Cryst. A39, 876-881'
_refine_ls_abs_structure_Flack -0.06(4)
_refine_ls_extinction_method none
_refine_ls_goodness_of_fit_ref 1.035
_refine_ls_hydrogen_treatment noref
_refine_ls_matrix_type full
_refine_ls_number_parameters 304
_refine_ls_number_reflns 4174
_refine_ls_number_restraints 2
_refine_ls_restrained_S_all 1.036
_refine_ls_R_factor_all 0.0656
_refine_ls_R_factor_gt 0.0370
_refine_ls_shift/su_max 0.006
_refine_ls_shift/su_mean 0.000
_refine_ls_structure_factor_coef Fsqd
_refine_ls_weighting_details 'calc w=1/[\s^2^(Fo^2^)+(0.0479P)^2^+0.0000P] where P=(Fo^2^+2Fc^2^)/3'
_refine_ls_weighting_scheme calc
_refine_ls_wR_factor_gt 0.0792
_refine_ls_wR_factor_ref 0.0901
_reflns_number_gt 3062
_reflns_number_total 4174
_reflns_threshold_expression >2sigma(I)
_cod_data_source_file c0ce00256a.txt
_cod_data_source_block Compd-1
_cod_original_sg_symbol_H-M Pnc2
_cod_original_formula_sum 'C16 H13.50 N4 O8.75 Zr0.50'
_cod_database_code 7212876

loop_
_symmetry_equiv_pos_as_xyz
'x, y, z'
'-x, -y, z'
'-x, y+1/2, z+1/2'
'x, -y+1/2, z+1/2'

loop_
_atom_site_label
_atom_site_type_symbol
_atom_site_fract_x
_atom_site_fract_y
_atom_site_fract_z
_atom_site_U_iso_or_equiv
_atom_site_adp_type
_atom_site_occupancy
_atom_site_symmetry_multiplicity
_atom_site_calc_flag
_atom_site_refinement_flags
_atom_site_disorder_assembly
_atom_site_disorder_group
Zr01 Zr 1.0000 1.0000 0.69784(6) 0.03526(11) Uani 1 2 d S . .
O4 O 0.7856(3) 1.06966(15) 1.0389(3) 0.0721(9) Uani 1 1 d . . .
O3 O 0.9067(2) 1.20148(14) 0.9365(3) 0.0555(6) Uani 1 1 d . . .
C2 C 0.8511(3) 1.0644(2) 0.9361(4) 0.0508(9) Uani 1 1 d . . .
N1 N 0.9602(3) 0.79774(18) 1.2684(3) 0.0541(8) Uani 1 1 d . . .
H1 H 1.0115 0.7732 1.3210 0.065 Uiso 1 1 calc R . .
N4 N 0.2903(3) 0.70658(17) 0.6501(3) 0.0579(8) Uani 1 1 d . . .
H4 H 0.2456 0.6692 0.6164 0.069 Uiso 1 1 calc R . .
O5 O 0.9132(2) 1.06777(12) 0.5381(2) 0.0474(5) Uani 1 1 d . . .
C21 C 0.3815(4) 0.6962(2) 0.7338(4) 0.0675(12) Uani 1 1 d . . .
H21 H 0.4095 0.6477 0.7668 0.081 Uiso 1 1 calc R . .
N3 N 0.4282(3) 0.76631(18) 0.7645(3) 0.0574(8) Uani 1 1 d . A .
O1 O 0.98871(18) 1.12098(13) 0.7822(2) 0.0437(5) Uani 1 1 d . . .
C18 C 0.8573(3) 0.8920(2) 1.1698(4) 0.0609(11) Uani 1 1 d . . .
H18 H 0.8275 0.9415 1.1441 0.073 Uiso 1 1 calc R . .
C17 C 0.9467(4) 0.8772(2) 1.2599(4) 0.0655(10) Uani 1 1 d . . .
H17 H 0.9918 0.9149 1.3084 0.079 Uiso 1 1 calc R . .
C19 C 0.3618(3) 0.8223(2) 0.6972(5) 0.0661(10) Uani 1 1 d . . .
H19 H 0.3736 0.8768 0.7014 0.079 Uiso 1 1 calc R . .
C16 C 0.8830(3) 0.76450(19) 1.1842(4) 0.0495(8) Uani 1 1 d . . .
H16 H 0.8750 0.7102 1.1698 0.059 Uiso 1 1 calc R . .
N2 N 0.8176(2) 0.81980(17) 1.1223(3) 0.0475(7) Uani 1 1 d . . .
O2 O 0.8682(2) 1.00279(12) 0.8665(3) 0.0522(6) Uani 1 1 d . . .
C1 C 0.9202(3) 1.13609(18) 0.8834(3) 0.0415(7) Uani 1 1 d . . .
C12 C 0.5652(12) 0.7201(9) 0.9399(12) 0.047(3) Uani 0.50 1 d P A 1
H12 H 0.5238 0.6719 0.9367 0.056 Uiso 0.50 1 calc PR A 1
C20 C 0.2756(4) 0.7841(2) 0.6234(4) 0.0620(10) Uani 1 1 d . . .
H20 H 0.2174 0.8069 0.5653 0.074 Uiso 1 1 calc R . .
O6 O 0.8425(2) 0.93365(13) 0.6214(3) 0.0525(6) Uani 1 1 d . . .
C11 C 0.6602(10) 0.7297(7) 1.0283(13) 0.049(3) Uani 0.50 1 d P A 1
H11 H 0.6857 0.6890 1.0864 0.059 Uiso 0.50 1 calc PR A 1
O8 O 0.6689(3) 0.94154(15) 0.5052(4) 0.0828(10) Uani 1 1 d . . .
O7 O 0.7655(3) 1.07558(17) 0.3845(3) 0.0743(9) Uani 1 1 d . . .
C4 C 0.7692(3) 0.9663(2) 0.5379(4) 0.0523(9) Uani 1 1 d . . .
C3 C 0.8169(3) 1.0431(2) 0.4783(4) 0.0472(9) Uani 1 1 d . . .
C14B C 0.5410(8) 0.8592(4) 0.9225(10) 0.066(2) Uani 0.50 1 d P A 2
H14B H 0.4843 0.8990 0.9045 0.080 Uiso 0.50 1 calc PR A 2
C15B C 0.6371(8) 0.8719(4) 1.0120(10) 0.064(2) Uani 0.50 1 d P A 2
H15B H 0.6477 0.9196 1.0587 0.077 Uiso 0.50 1 calc PR A 2
C12B C 0.6026(13) 0.7259(9) 0.8908(13) 0.057(3) Uani 0.50 1 d P A 2
H12B H 0.5910 0.6750 0.8564 0.068 Uiso 0.50 1 calc PR A 2
C14 C 0.6084(8) 0.8365(5) 0.8231(9) 0.066(2) Uani 0.50 1 d P A 1
H14 H 0.6009 0.8646 0.7405 0.079 Uiso 0.50 1 calc PR A 1
C15 C 0.7016(8) 0.8526(4) 0.9135(9) 0.061(2) Uani 0.50 1 d P A 1
H15 H 0.7530 0.8955 0.8969 0.073 Uiso 0.50 1 calc PR A 1
C11B C 0.7001(9) 0.7407(7) 0.9808(11) 0.050(3) Uani 0.50 1 d P A 2
H11B H 0.7514 0.6989 1.0051 0.060 Uiso 0.50 1 calc PR A 2
C10 C 0.7206(3) 0.8061(2) 1.0287(4) 0.0500(9) Uani 1 1 d . . .
C13 C 0.5297(3) 0.7806(2) 0.8553(4) 0.0576(10) Uani 1 1 d . . .
O10 O 0.5000 1.0000 0.3034(6) 0.137(3) Uani 1 2 d S . .
O11 O 0.5000 1.0000 0.7016(17) 0.100(3) Uani 0.50 2 d SPD . .
H100 H 0.4306 1.0004 0.3678 0.100 Uiso 1 1 d . . .
H110 H 0.5544 1.0149 0.7785 0.100 Uiso 0.50 1 d PD . .

loop_
_atom_site_aniso_label
_atom_site_aniso_U_11
_atom_site_aniso_U_22
_atom_site_aniso_U_33
_atom_site_aniso_U_23
_atom_site_aniso_U_13
_atom_site_aniso_U_12
Zr01 0.03294(18) 0.03358(18) 0.03927(18) 0.000 0.000 -0.00200(17)
O4 0.083(2) 0.0508(17) 0.0828(18) 0.0100(14) 0.0488(17) 0.0086(14)
O3 0.0625(16) 0.0424(14) 0.0617(14) -0.0011(11) 0.0275(13) -0.0002(11)
C2 0.048(2) 0.044(2) 0.060(2) 0.0134(18) 0.0161(18) 0.0113(17)
N1 0.0534(18) 0.0488(18) 0.0600(17) 0.0044(15) -0.0251(15) -0.0006(14)
N4 0.0527(18) 0.0506(18) 0.070(2) 0.0084(14) -0.0242(15) -0.0170(14)
O5 0.0461(14) 0.0432(13) 0.0530(13) 0.0091(11) -0.0030(11) -0.0004(10)
C21 0.059(2) 0.057(2) 0.087(3) 0.028(2) -0.034(2) -0.0223(18)
N3 0.0453(17) 0.0573(19) 0.0694(19) 0.0203(15) -0.0260(15) -0.0185(15)
O1 0.0504(14) 0.0342(11) 0.0465(12) -0.0016(10) 0.0143(11) -0.0054(10)
C18 0.064(2) 0.0426(18) 0.077(3) 0.0044(18) -0.028(2) -0.0060(16)
C17 0.067(2) 0.054(2) 0.076(2) -0.0048(19) -0.032(2) -0.004(2)
C19 0.062(2) 0.0519(19) 0.085(2) 0.011(2) -0.038(3) -0.0095(16)
C16 0.0509(17) 0.0421(16) 0.055(2) 0.0093(18) -0.0196(18) -0.0044(14)
N2 0.0418(16) 0.0471(16) 0.0537(16) 0.0142(14) -0.0156(14) -0.0073(13)
O2 0.0510(15) 0.0390(13) 0.0665(15) 0.0014(12) 0.0217(12) -0.0021(10)
C1 0.0389(18) 0.0398(19) 0.0459(17) 0.0032(15) 0.0101(14) 0.0021(14)
C12 0.051(7) 0.040(4) 0.050(7) -0.002(6) -0.010(5) -0.006(5)
C20 0.054(2) 0.058(2) 0.074(3) 0.006(2) -0.023(2) -0.0054(18)
O6 0.0446(13) 0.0484(14) 0.0644(14) 0.0157(12) -0.0151(12) -0.0094(11)
C11 0.054(7) 0.038(5) 0.057(6) 0.005(4) -0.006(5) -0.018(4)
O8 0.0550(17) 0.0636(18) 0.130(3) 0.0238(17) -0.0407(18) -0.0159(14)
O7 0.086(2) 0.0622(18) 0.0745(19) 0.0211(14) -0.0316(17) 0.0029(16)
C4 0.046(2) 0.0453(19) 0.066(2) 0.0040(19) -0.0144(19) -0.0027(18)
C3 0.050(2) 0.041(2) 0.0509(19) -0.0009(17) -0.0069(17) 0.0064(17)
C14B 0.061(5) 0.042(4) 0.097(7) -0.015(4) -0.048(5) 0.015(4)
C15B 0.065(5) 0.033(4) 0.095(6) -0.018(4) -0.047(5) 0.013(3)
C12B 0.071(9) 0.044(6) 0.055(8) -0.017(6) -0.019(6) 0.015(6)
C14 0.065(5) 0.060(5) 0.071(5) 0.029(5) -0.038(5) -0.020(4)
C15 0.062(5) 0.047(4) 0.074(5) 0.021(4) -0.025(4) -0.021(4)
C11B 0.041(5) 0.039(6) 0.071(9) 0.009(5) -0.025(5) 0.005(5)
C10 0.044(2) 0.054(2) 0.052(2) 0.0159(18) -0.0166(16) -0.0131(16)
C13 0.049(2) 0.058(2) 0.066(2) 0.0194(19) -0.0223(18) -0.0204(19)
O10 0.059(3) 0.267(10) 0.086(3) 0.000 0.000 0.046(4)
O11 0.087(6) 0.063(5) 0.149(8) 0.000 0.000 -0.018(4)

loop_
_atom_type_symbol
_atom_type_description
_atom_type_scat_dispersion_real
_atom_type_scat_dispersion_imag
_atom_type_scat_source
C C 0.0033 0.0016 'International Tables Vol C Tables 4.2.6.8 and 6.1.1.4'
H H 0.0000 0.0000 'International Tables Vol C Tables 4.2.6.8 and 6.1.1.4'
N N 0.0061 0.0033 'International Tables Vol C Tables 4.2.6.8 and 6.1.1.4'
O O 0.0106 0.0060 'International Tables Vol C Tables 4.2.6.8 and 6.1.1.4'
Zr Zr -2.9673 0.5597 'International Tables Vol C Tables 4.2.6.8 and 6.1.1.4'

loop_
_geom_angle_atom_site_label_1
_geom_angle_atom_site_label_2
_geom_angle_atom_site_label_3
_geom_angle
_geom_angle_site_symmetry_1
_geom_angle_site_symmetry_3
O5 Zr01 O5 87.84(12) 2_775 .
O5 Zr01 O2 103.61(9) 2_775 2_775
O5 Zr01 O2 147.56(8) . 2_775
O5 Zr01 O2 147.56(8) 2_775 .
O5 Zr01 O2 103.61(9) . .
O2 Zr01 O2 82.96(15) 2_775 .
O5 Zr01 O6 80.23(9) 2_775 .
O5 Zr01 O6 71.46(8) . .
O2 Zr01 O6 139.85(9) 2_775 .
O2 Zr01 O6 75.09(10) . .
O5 Zr01 O6 71.46(8) 2_775 2_775
O5 Zr01 O6 80.23(9) . 2_775
O2 Zr01 O6 75.09(10) 2_775 2_775
O2 Zr01 O6 139.85(9) . 2_775
O6 Zr01 O6 140.44(13) . 2_775
O5 Zr01 O1 141.89(8) 2_775 .
O5 Zr01 O1 75.30(8) . .
O2 Zr01 O1 77.29(8) 2_775 .
O2 Zr01 O1 70.47(8) . .
O6 Zr01 O1 123.88(8) . .
O6 Zr01 O1 72.12(8) 2_775 .
O5 Zr01 O1 75.30(8) 2_775 2_775
O5 Zr01 O1 141.89(8) . 2_775
O2 Zr01 O1 70.47(8) 2_775 2_775
O2 Zr01 O1 77.29(8) . 2_775
O6 Zr01 O1 72.12(8) . 2_775
O6 Zr01 O1 123.88(8) 2_775 2_775
O1 Zr01 O1 136.57(12) . 2_775
O4 C2 O2 125.6(3) . .
O4 C2 C1 120.3(3) . .
O2 C2 C1 114.2(3) . .
C16 N1 C17 108.6(3) . .
C21 N4 C20 110.1(3) . .
C3 O5 Zr01 121.2(2) . .
N4 C21 N3 108.3(3) . .
C21 N3 C19 108.1(3) . .
C21 N3 C13 125.8(3) . .
C19 N3 C13 126.0(3) . .
C1 O1 Zr01 120.62(19) . .
C17 C18 N2 106.5(3) . .
C18 C17 N1 107.8(3) . .
C20 C19 N3 107.1(3) . .
N1 C16 N2 109.2(3) . .
C16 N2 C18 107.9(3) . .
C16 N2 C10 125.4(3) . .
C18 N2 C10 126.6(3) . .
C2 O2 Zr01 121.2(2) . .
O3 C1 O1 125.4(3) . .
O3 C1 C2 121.3(3) . .
O1 C1 C2 113.3(3) . .
C11 C12 C13 120.3(12) . .
N4 C20 C19 106.4(3) . .
C4 O6 Zr01 119.4(2) . .
C12 C11 C10 117.3(11) . .
O8 C4 O6 126.0(3) . .
O8 C4 C3 120.5(3) . .
O6 C4 C3 113.6(3) . .
O7 C3 O5 125.6(4) . .
O7 C3 C4 121.3(3) . .
O5 C3 C4 113.2(3) . .
C15B C14B C13 118.5(6) . .
C14B C15B C10 115.5(6) . .
C13 C12B C11B 121.1(12) . .
C13 C14 C15 118.5(6) . .
C14 C15 C10 121.0(6) . .
C10 C11B C12B 122.6(10) . .
C11B C10 C15 100.5(6) . .
C11B C10 N2 122.0(5) . .
C15 C10 N2 122.5(4) . .
C11B C10 C15B 122.5(6) . .
C15 C10 C15B 51.5(5) . .
N2 C10 C15B 114.7(4) . .
C11B C10 C11 26.9(6) . .
C15 C10 C11 115.9(7) . .
N2 C10 C11 119.3(6) . .
C15B C10 C11 113.4(6) . .
C12B C13 C14 100.2(8) . .
C12B C13 C12 27.5(6) . .
C14 C13 C12 119.7(7) . .
C12B C13 N3 121.9(7) . .
C14 C13 N3 118.8(4) . .
C12 C13 N3 117.3(7) . .
C12B C13 C14B 118.8(8) . .
C14 C13 C14B 53.6(5) . .
C12 C13 C14B 112.7(7) . .
N3 C13 C14B 118.9(4) . .

loop_
_geom_bond_atom_site_label_1
_geom_bond_atom_site_label_2
_geom_bond_distance
_geom_bond_site_symmetry_2
Zr01 O5 2.163(2) 2_775
Zr01 O5 2.163(2) .
Zr01 O2 2.195(2) 2_775
Zr01 O2 2.195(2) .
Zr01 O6 2.203(2) .
Zr01 O6 2.203(2) 2_775
Zr01 O1 2.225(2) .
Zr01 O1 2.225(2) 2_775
O4 C2 1.239(4) .
O3 C1 1.238(4) .
C2 O2 1.265(4) .
C2 C1 1.530(5) .
N1 C16 1.312(4) .
N1 C17 1.367(5) .
N4 C21 1.308(4) .
N4 C20 1.358(5) .
O5 C3 1.283(4) .
C21 N3 1.336(4) .
N3 C19 1.371(4) .
N3 C13 1.448(4) .
O1 C1 1.269(4) .
C18 C17 1.344(5) .
C18 N2 1.386(4) .
C19 C20 1.358(5) .
C16 N2 1.331(4) .
N2 C10 1.425(4) .
C12 C11 1.367(19) .
C12 C13 1.377(15) .
O6 C4 1.275(4) .
C11 C10 1.462(12) .
O8 C4 1.226(4) .
O7 C3 1.211(4) .
C4 C3 1.526(5) .
C14B C15B 1.390(10) .
C14B C13 1.496(9) .
C15B C10 1.460(8) .
C12B C13 1.279(16) .
C12B C11B 1.410(19) .
C14 C13 1.327(8) .
C14 C15 1.381(10) .
C15 C10 1.391(8) .
C11B C10 1.230(12) .
